data_2208200
loop_
_publ_author_name
'H\"okelek, Tuncer'
'Uluda\(g, Nesimi'
'Pat\?ir, S\"uleyman'

_publ_section_title
4-Ethyl-6,6-ethylenedithio-2-(2-methoxyethyl)-7-methoxymethylene-2,3,4,5,6,7-hexahydro-1,5-methano-1<i>H</i>-azocino[4,3-<i>b</i>]indol-3-one
_journal_coeditor_code WN6414
_journal_issue 2
_journal_name_full 'Acta Crystallographica Section E'
_journal_page_first o791
_journal_page_last o793
_journal_paper_doi 10.1107/S1600536806002601
_journal_volume 62
_journal_year 2006
_chemical_formula_iupac 'C23 H30 N2 O3 S2'
_chemical_formula_moiety 'C23 H30 N2 O3 S2'
_chemical_formula_sum 'C23 H30 N2 O3 S2'
_chemical_formula_weight 446.64
_chemical_name_systematic
;
4-Ethyl-6,6-ethylenedithio-2-(2-methoxyethyl)-7-methoxymethylene-
2,3,4,5,6,7-hexahydro-1,5-methano-1H-azocino[4,3-b]indol-3-one
;
_space_group_IT_number 14
_symmetry_cell_setting monoclinic
_symmetry_space_group_name_Hall '-P 2yn'
_symmetry_space_group_name_H-M 'P 1 21/n 1'
_atom_sites_solution_hydrogens geom
_atom_sites_solution_primary direct
_atom_sites_solution_secondary difmap
_audit_creation_method SHELXL97
_cell_angle_alpha 90.00
_cell_angle_beta 111.164(13)
_cell_angle_gamma 90.00
_cell_formula_units_Z 4
_cell_length_a 15.897(3)
_cell_length_b 7.0394(14)
_cell_length_c 21.195(3)
_cell_measurement_reflns_used 25
_cell_measurement_temperature 298(2)
_cell_measurement_theta_max 34.6
_cell_measurement_theta_min 3.2
_cell_volume 2211.9(7)
_computing_cell_refinement 'CAD-4 EXPRESS'
_computing_data_collection 'CAD-4 EXPRESS (Enraf--Nonius, 1994)'
_computing_data_reduction 'XCAD4 (Harms & Wocadlo, 1995)'
_computing_molecular_graphics 'ORTEP-3 for Windows (Farrugia, 1997)'
_computing_publication_material 'WinGX (Farrugia, 1999)'
_computing_structure_refinement 'SHELXL97 (Sheldrick, 1997)'
_computing_structure_solution 'SHELXS97 (Sheldrick, 1997)'
_diffrn_ambient_temperature 298(2)
_diffrn_measured_fraction_theta_full 0.960
_diffrn_measured_fraction_theta_max 0.960
_diffrn_measurement_device_type 'Enraf--Nonius CAD-4'
_diffrn_measurement_method 'non-profiled \w'
_diffrn_radiation_monochromator graphite
_diffrn_radiation_source 'fine-focus sealed tube'
_diffrn_radiation_type CuK\a
_diffrn_radiation_wavelength 1.54184
_diffrn_reflns_av_R_equivalents 0.0888
_diffrn_reflns_av_sigmaI/netI 0.0904
_diffrn_reflns_limit_h_max 19
_diffrn_reflns_limit_h_min -18
_diffrn_reflns_limit_k_max 0
_diffrn_reflns_limit_k_min -8
_diffrn_reflns_limit_l_max 0
_diffrn_reflns_limit_l_min -26
_diffrn_reflns_number 4215
_diffrn_reflns_theta_full 71.13
_diffrn_reflns_theta_max 71.13
_diffrn_reflns_theta_min 3.01
_diffrn_standards_decay_% 1
_diffrn_standards_interval_count 120
_diffrn_standards_number 3
_exptl_absorpt_coefficient_mu 2.403
_exptl_absorpt_correction_T_max 0.697
_exptl_absorpt_correction_T_min 0.590
_exptl_absorpt_correction_type psi-scan
_exptl_absorpt_process_details '(North et al., 1968)'
_exptl_crystal_colour colourless
_exptl_crystal_density_diffrn 1.341
_exptl_crystal_density_method 'not measured'
_exptl_crystal_description rod
_exptl_crystal_F_000 952
_exptl_crystal_size_max 0.35
_exptl_crystal_size_mid 0.20
_exptl_crystal_size_min 0.15
_refine_diff_density_max 0.488
_refine_diff_density_min -0.324
_refine_ls_extinction_method none
_refine_ls_goodness_of_fit_ref 1.035
_refine_ls_hydrogen_treatment constr
_refine_ls_matrix_type full
_refine_ls_number_parameters 271
_refine_ls_number_reflns 3919
_refine_ls_number_restraints 0
_refine_ls_restrained_S_all 1.035
_refine_ls_R_factor_all 0.1379
_refine_ls_R_factor_gt 0.0631
_refine_ls_shift/su_max 0.000
_refine_ls_shift/su_mean 0.000
_refine_ls_structure_factor_coef Fsqd
_refine_ls_weighting_details 'calc w = 1/[\s^2^(Fo^2^)+(0.0876P)^2^] where P=(Fo^2^+2Fc^2^)/3'
_refine_ls_weighting_scheme calc
_refine_ls_wR_factor_gt 0.1480
_refine_ls_wR_factor_ref 0.1813
_reflns_number_gt 2322
_reflns_number_total 4119
_reflns_threshold_expression I>2\s(I)
_cod_data_source_file wn6414.cif
_cod_data_source_block I
_cod_original_cell_volume 2211.8(7)
_cod_original_sg_symbol_H-M 'P 21/n'
_cod_database_code 2208200
_cod_database_fobs_code 2208200

loop_
_symmetry_equiv_pos_as_xyz
'x, y, z'
'-x+1/2, y+1/2, -z+1/2'
'-x, -y, -z'
'x-1/2, -y-1/2, z-1/2'

loop_
_atom_site_label
_atom_site_fract_x
_atom_site_fract_y
_atom_site_fract_z
_atom_site_U_iso_or_equiv
_atom_site_adp_type
_atom_site_calc_flag
_atom_site_refinement_flags
_atom_site_occupancy
_atom_site_type_symbol
S1 0.17655(8) 0.0249(2) 0.92408(6) 0.0619(4) Uani d . 1 S
S2 0.12535(9) 0.41457(19) 0.87060(6) 0.0594(4) Uani d . 1 S
O1 -0.04995(18) 0.2858(4) 0.61863(14) 0.0492(8) Uani d . 1 O
O2 -0.0791(2) 0.3900(4) 0.94719(14) 0.0498(8) Uani d . 1 O
O3 -0.0635(2) -0.1310(5) 0.54601(17) 0.0691(10) Uani d . 1 O
N2 -0.0551(2) 0.0178(5) 0.67584(15) 0.0363(8) Uani d . 1 N
N7 -0.0404(2) 0.1377(5) 0.88839(15) 0.0364(8) Uani d . 1 N
C1 -0.0188(2) -0.0944(6) 0.73894(18) 0.0367(9) Uani d . 1 C
C3 -0.0178(2) 0.1843(6) 0.66886(19) 0.0379(9) Uani d . 1 C
C4 0.0662(3) 0.2533(6) 0.72673(19) 0.0431(10) Uani d . 1 C
C5 0.1142(3) 0.1104(7) 0.78544(19) 0.0424(10) Uani d . 1 C
C6 0.0983(3) 0.1576(6) 0.85194(19) 0.0404(10) Uani d . 1 C
C6a 0.0049(2) 0.1002(6) 0.84445(18) 0.0346(9) Uani d . 1 C
C7a -0.1227(3) 0.0443(5) 0.86514(18) 0.0348(9) Uani d . 1 C
C8 -0.1894(3) 0.0387(6) 0.8920(2) 0.0408(10) Uani d . 1 C
C9 -0.2663(3) -0.0653(6) 0.8582(2) 0.0445(10) Uani d . 1 C
C10 -0.2750(3) -0.1622(6) 0.7985(2) 0.0458(10) Uani d . 1 C
C11 -0.2086(3) -0.1595(6) 0.77217(19) 0.0413(10) Uani d . 1 C
C11a -0.1300(3) -0.0549(5) 0.80539(18) 0.0340(9) Uani d . 1 C
C11b -0.0482(2) -0.0196(6) 0.79399(17) 0.0325(8) Uani d . 1 C
C12 0.0837(3) -0.0922(6) 0.7626(2) 0.0441(10) Uani d . 1 C
C13 0.1325(3) 0.3363(9) 0.6962(2) 0.0744(17) Uani d . 1 C
C14 0.1712(3) 0.1902(11) 0.6612(3) 0.096(2) Uani d . 1 C
C15 0.2204(4) 0.3894(11) 0.9487(3) 0.092(2) Uani d . 1 C
C16 0.2637(3) 0.2018(10) 0.9492(3) 0.091(2) Uani d . 1 C
C17 -0.0143(3) 0.2536(6) 0.94934(18) 0.0409(10) Uani d . 1 C
C18 -0.0902(4) 0.5313(7) 0.8976(2) 0.0677(15) Uani d . 1 C
C19 -0.1365(3) -0.0511(7) 0.62192(19) 0.0452(11) Uani d . 1 C
C20 -0.1152(3) -0.2077(7) 0.5813(2) 0.0563(13) Uani d . 1 C
C21 -0.0237(4) -0.2666(9) 0.5194(3) 0.095(2) Uani d . 1 C
H1 -0.0398 -0.2259 0.7291 0.044 Uiso calc R 1 H
H4 0.0465 0.3602 0.7476 0.052 Uiso calc R 1 H
H5 0.1792 0.1178 0.7950 0.051 Uiso calc R 1 H
H8 -0.1831 0.1029 0.9318 0.049 Uiso calc R 1 H
H9 -0.3125 -0.0708 0.8752 0.053 Uiso calc R 1 H
H10 -0.3276 -0.2304 0.7763 0.055 Uiso calc R 1 H
H11A -0.2153 -0.2259 0.7327 0.050 Uiso calc R 1 H
H12A 0.1031 -0.1291 0.7259 0.053 Uiso calc R 1 H
H12B 0.1093 -0.1803 0.7998 0.053 Uiso calc R 1 H
H13A 0.1017 0.4339 0.6637 0.089 Uiso calc R 1 H
H13B 0.1818 0.3966 0.7320 0.089 Uiso calc R 1 H
H14A 0.2117 0.2518 0.6434 0.144 Uiso calc R 1 H
H14B 0.1230 0.1319 0.6249 0.144 Uiso calc R 1 H
H14C 0.2032 0.0948 0.6932 0.144 Uiso calc R 1 H
H15A 0.2636 0.4905 0.9527 0.110 Uiso calc R 1 H
H15B 0.2005 0.3982 0.9868 0.110 Uiso calc R 1 H
H16A 0.3064 0.1740 0.9942 0.109 Uiso calc R 1 H
H16B 0.2958 0.2029 0.9180 0.109 Uiso calc R 1 H
H17A -0.0045 0.1717 0.9882 0.049 Uiso calc R 1 H
H17B 0.0423 0.3169 0.9553 0.049 Uiso calc R 1 H
H18A -0.1354 0.6201 0.8988 0.102 Uiso calc R 1 H
H18B -0.1085 0.4732 0.8537 0.102 Uiso calc R 1 H
H18C -0.0341 0.5969 0.9066 0.102 Uiso calc R 1 H
H19A -0.1650 0.0536 0.5921 0.054 Uiso calc R 1 H
H19B -0.1788 -0.0980 0.6417 0.054 Uiso calc R 1 H
H20A -0.0819 -0.3082 0.6112 0.068 Uiso calc R 1 H
H20B -0.1707 -0.2611 0.5497 0.068 Uiso calc R 1 H
H21A 0.0106 -0.2057 0.4960 0.143 Uiso calc R 1 H
H21B -0.0694 -0.3451 0.4884 0.143 Uiso calc R 1 H
H21C 0.0157 -0.3438 0.5553 0.143 Uiso calc R 1 H

loop_
_atom_site_aniso_label
_atom_site_aniso_U_11
_atom_site_aniso_U_22
_atom_site_aniso_U_33
_atom_site_aniso_U_12
_atom_site_aniso_U_13
_atom_site_aniso_U_23
S1 0.0477(6) 0.0918(11) 0.0378(6) 0.0092(7) 0.0055(5) 0.0140(6)
S2 0.0631(7) 0.0629(9) 0.0468(6) -0.0240(7) 0.0136(5) -0.0073(6)
O1 0.0464(16) 0.058(2) 0.0406(15) 0.0091(15) 0.0125(13) 0.0185(15)
O2 0.0578(18) 0.0440(18) 0.0453(16) 0.0046(15) 0.0156(14) -0.0065(15)
O3 0.100(3) 0.063(2) 0.067(2) -0.002(2) 0.058(2) -0.0057(19)
N2 0.0374(17) 0.041(2) 0.0296(15) 0.0009(16) 0.0117(13) 0.0021(15)
N7 0.0370(17) 0.039(2) 0.0328(16) -0.0035(15) 0.0123(14) -0.0028(15)
C1 0.040(2) 0.038(2) 0.0333(19) 0.0033(19) 0.0147(17) 0.0048(18)
C3 0.033(2) 0.050(3) 0.035(2) 0.006(2) 0.0180(17) 0.002(2)
C4 0.045(2) 0.046(3) 0.037(2) -0.002(2) 0.0119(18) 0.001(2)
C5 0.034(2) 0.059(3) 0.036(2) 0.000(2) 0.0139(17) 0.007(2)
C6 0.035(2) 0.052(3) 0.0323(19) -0.004(2) 0.0099(16) -0.0002(19)
C6A 0.035(2) 0.038(2) 0.0306(18) 0.0003(18) 0.0118(16) 0.0054(18)
C7A 0.042(2) 0.029(2) 0.0339(19) 0.0001(18) 0.0139(17) 0.0031(17)
C8 0.046(2) 0.040(2) 0.040(2) 0.001(2) 0.0193(18) 0.0011(19)
C9 0.046(2) 0.043(3) 0.053(2) -0.002(2) 0.028(2) 0.005(2)
C10 0.048(2) 0.041(3) 0.049(2) -0.008(2) 0.018(2) -0.002(2)
C11 0.047(2) 0.036(2) 0.038(2) -0.005(2) 0.0127(19) -0.0045(19)
C11A 0.043(2) 0.030(2) 0.0272(17) 0.0008(18) 0.0100(16) 0.0034(16)
C11B 0.0368(19) 0.034(2) 0.0265(17) 0.0019(17) 0.0107(15) -0.0002(16)
C12 0.045(2) 0.048(3) 0.041(2) 0.015(2) 0.0172(19) 0.010(2)
C13 0.060(3) 0.098(5) 0.052(3) -0.031(3) 0.005(2) 0.020(3)
C14 0.051(3) 0.179(7) 0.074(4) 0.016(4) 0.040(3) 0.037(5)
C15 0.064(4) 0.136(6) 0.061(3) -0.039(4) 0.005(3) -0.015(4)
C16 0.038(3) 0.151(7) 0.062(3) -0.007(4) -0.007(2) -0.022(4)
C17 0.047(2) 0.044(3) 0.0267(18) 0.000(2) 0.0083(17) -0.0051(18)
C18 0.086(4) 0.054(3) 0.051(3) 0.018(3) 0.010(3) 0.002(3)
C19 0.045(2) 0.060(3) 0.0310(19) -0.005(2) 0.0144(18) -0.002(2)
C20 0.067(3) 0.063(3) 0.041(2) -0.014(3) 0.022(2) -0.010(2)
C21 0.116(5) 0.107(6) 0.088(4) 0.029(4) 0.066(4) -0.002(4)

loop_
_atom_type_symbol
_atom_type_description
_atom_type_scat_dispersion_real
_atom_type_scat_dispersion_imag
_atom_type_scat_source
C C 0.0180 0.0090 'International Tables Vol C Tables 4.2.6.8 and 6.1.1.4'
H H 0.0000 0.0000 'International Tables Vol C Tables 4.2.6.8 and 6.1.1.4'
N N 0.0310 0.0180 'International Tables Vol C Tables 4.2.6.8 and 6.1.1.4'
O O 0.0490 0.0320 'International Tables Vol C Tables 4.2.6.8 and 6.1.1.4'
S S 0.3330 0.5570 'International Tables Vol C Tables 4.2.6.8 and 6.1.1.4'

loop_
_geom_angle_atom_site_label_1
_geom_angle_atom_site_label_2
_geom_angle_atom_site_label_3
_geom_angle
_geom_angle_publ_flag
C16 S1 C6 96.4(2) ?
C15 S2 C6 98.7(3) ?
C17 O2 C18 113.7(4) yes
C21 O3 C20 113.4(4) ?
C3 N2 C19 120.2(3) ?
C3 N2 C1 121.4(3) yes
C19 N2 C1 118.3(3) ?
C7a N7 C6a 108.8(3) ?
C7a N7 C17 120.8(3) ?
C6a N7 C17 130.4(3) ?
N2 C1 C11b 112.8(3) ?
N2 C1 C12 108.3(3) ?
C11b C1 C12 109.7(3) ?
N2 C1 H1 108.7 ?
C11b C1 H1 108.7 ?
C12 C1 H1 108.7 ?
O1 C3 N2 122.6(4) yes
O1 C3 C4 118.7(4) ?
N2 C3 C4 118.7(3) ?
C3 C4 C13 108.4(3) ?
C3 C4 C5 117.9(4) ?
C13 C4 C5 111.5(3) ?
C3 C4 H4 106.1 ?
C13 C4 H4 106.1 ?
C5 C4 H4 106.1 ?
C12 C5 C6 110.5(3) ?
C12 C5 C4 109.8(3) ?
C6 C5 C4 113.0(3) ?
C12 C5 H5 107.8 ?
C6 C5 H5 107.8 ?
C4 C5 H5 107.8 ?
C6a C6 C5 109.1(3) yes
C6a C6 S1 107.4(3) ?
C5 C6 S1 111.2(3) ?
C6a C6 S2 115.4(3) ?
C5 C6 S2 107.4(3) ?
S1 C6 S2 106.3(2) ?
C11b C6a N7 108.3(3) yes
C11b C6a C6 123.6(4) yes
N7 C6a C6 127.8(3) yes
C8 C7a N7 129.6(4) yes
C8 C7a C11a 122.0(4) yes
N7 C7a C11a 108.4(3) yes
C7A C8 C9 118.0(4) ?
C7A C8 H8 121.0 ?
C9 C8 H8 121.0 ?
C8 C9 C10 120.6(4) ?
C8 C9 H9 119.7 ?
C10 C9 H9 119.7 ?
C11 C10 C9 121.7(4) ?
C11 C10 H10 119.2 ?
C9 C10 H10 119.2 ?
C10 C11 C11a 119.0(4) ?
C10 C11 H11A 120.5 ?
C11a C11 H11A 120.5 ?
C11 C11a C7A 118.7(3) ?
C11 C11a C11b 135.1(4) yes
C7a C11a C11b 106.2(3) yes
C6a C11b C11a 108.3(3) yes
C6a C11b C1 122.8(3) yes
C11a C11b C1 128.9(3) ?
C1 C12 C5 107.1(3) ?
C1 C12 H12A 110.3 ?
C5 C12 H12A 110.3 ?
C1 C12 H12B 110.3 ?
C5 C12 H12B 110.3 ?
H12A C12 H12B 108.6 ?
C14 C13 C4 114.0(5) ?
C14 C13 H13A 108.7 ?
C4 C13 H13A 108.7 ?
C14 C13 H13B 108.7 ?
C4 C13 H13B 108.7 ?
H13A C13 H13B 107.6 ?
C13 C14 H14A 109.5 ?
C13 C14 H14B 109.5 ?
H14A C14 H14B 109.5 ?
C13 C14 H14C 109.5 ?
H14A C14 H14C 109.5 ?
H14B C14 H14C 109.5 ?
C16 C15 S2 109.0(4) ?
C16 C15 H15A 109.9 ?
S2 C15 H15A 109.9 ?
C16 C15 H15B 109.9 ?
S2 C15 H15B 109.9 ?
H15A C15 H15B 108.3 ?
C15 C16 S1 108.0(4) ?
C15 C16 H16A 110.1 ?
S1 C16 H16A 110.1 ?
C15 C16 H16B 110.1 ?
S1 C16 H16B 110.1 ?
H16A C16 H16B 108.4 ?
O2 C17 N7 112.7(3) ?
O2 C17 H17A 109.1 ?
N7 C17 H17A 109.1 ?
O2 C17 H17B 109.1 ?
N7 C17 H17B 109.1 ?
H17A C17 H17B 107.8 ?
O2 C18 H18A 109.5 ?
O2 C18 H18B 109.5 ?
H18A C18 H18B 109.5 ?
O2 C18 H18C 109.5 ?
H18A C18 H18C 109.5 ?
H18B C18 H18C 109.5 ?
N2 C19 C20 111.7(3) ?
N2 C19 H19A 109.3 ?
C20 C19 H19A 109.3 ?
N2 C19 H19B 109.3 ?
C20 C19 H19B 109.3 ?
H19A C19 H19B 107.9 ?
O3 C20 C19 108.5(4) ?
O3 C20 H20A 110.0 ?
C19 C20 H20A 110.0 ?
O3 C20 H20B 110.0 ?
C19 C20 H20B 110.0 ?
H20A C20 H20B 108.4 ?
O3 C21 H21A 109.5 ?
O3 C21 H21B 109.5 ?
H21A C21 H21B 109.5 ?
O3 C21 H21C 109.5 ?
H21A C21 H21C 109.5 ?
H21B C21 H21C 109.5 ?

loop_
_geom_bond_atom_site_label_1
_geom_bond_atom_site_label_2
_geom_bond_distance
_geom_bond_publ_flag
S1 C16 1.794(6) ?
S1 C6 1.840(4) yes
S2 C15 1.803(5) ?
S2 C6 1.868(5) yes
O1 C3 1.230(4) ?
O2 C17 1.397(4) ?
O2 C18 1.411(5) ?
O3 C21 1.374(6) ?
O3 C20 1.404(5) ?
N2 C3 1.346(5) yes
N2 C19 1.466(5) ?
N2 C1 1.479(5) ?
N7 C17 1.456(4) ?
C1 C11b 1.499(5) ?
C1 C12 1.522(5) ?
C1 H1 0.9800 ?
C3 C4 1.529(5) ?
C4 C13 1.538(6) ?
C4 H4 0.9800 ?
C5 C12 1.528(6) ?
C5 C4 1.567(5) ?
C5 H5 0.9800 ?
C6 C5 1.555(5) yes
C6a C11b 1.384(5) ?
C6a N7 1.393(4) yes
C6a C6 1.491(5) yes
C7a C8 1.374(5) yes
C7a N7 1.386(5) yes
C7a C11a 1.414(5) yes
C8 H8 0.9300 ?
C9 C8 1.382(5) yes
C9 H9 0.9300 ?
C10 C11 1.362(5) yes
C10 C9 1.398(6) yes
C10 H10 0.9300 ?
C11 H11A 0.9300 ?
C11a C11 1.401(5) yes
C11a C11b 1.429(5) yes
C12 H12A 0.9700 ?
C12 H12B 0.9700 ?
C13 C14 1.522(8) ?
C13 H13A 0.9700 ?
C13 H13B 0.9700 ?
C14 H14A 0.9600 ?
C14 H14B 0.9600 ?
C14 H14C 0.9600 ?
C15 C16 1.488(9) ?
C15 H15A 0.9700 ?
C15 H15B 0.9700 ?
C16 H16A 0.9700 ?
C16 H16B 0.9700 ?
C17 H17A 0.9700 ?
C17 H17B 0.9700 ?
C18 H18A 0.9600 ?
C18 H18B 0.9600 ?
C18 H18C 0.9600 ?
C19 C20 1.511(6) ?
C19 H19A 0.9700 ?
C19 H19B 0.9700 ?
C20 H20A 0.9700 ?
C20 H20B 0.9700 ?
C21 H21A 0.9600 ?
C21 H21B 0.9600 ?
C21 H21C 0.9600 ?

loop_
_geom_torsion_atom_site_label_1
_geom_torsion_atom_site_label_2
_geom_torsion_atom_site_label_3
_geom_torsion_atom_site_label_4
_geom_torsion
_geom_torsion_publ_flag
C6 S1 C16 C15 45.4(5) yes
C16 S1 C6 C6a -149.7(3) ?
C16 S1 C6 C5 91.0(3) ?
C16 S1 C6 S2 -25.6(3) yes
C15 S2 C6 C6a 122.4(3) ?
C15 S2 C6 C5 -115.7(3) ?
C15 S2 C6 S1 3.4(3) yes
C6 S2 C15 C16 26.4(5) yes
C19 N2 C3 O1 1.0(6) ?
C1 N2 C3 O1 -175.4(4) ?
C19 N2 C3 C4 178.9(3) ?
C1 N2 C3 C4 2.5(5) ?
C3 N2 C1 C11b 79.1(4) ?
C19 N2 C1 C11b -97.4(4) ?
C3 N2 C1 C12 -42.4(5) ?
C19 N2 C1 C12 141.1(3) ?
C3 N2 C19 C20 103.6(4) ?
C1 N2 C19 C20 -79.8(4) ?
C7a N7 C17 O2 -53.4(5) ?
C6a N7 C17 O2 125.9(4) ?
C18 O2 C17 N7 -66.3(5) ?
C21 O3 C20 C19 166.5(4) ?
N2 C1 C11B C6a -96.9(4) ?
C12 C1 C11B C6a 23.8(5) ?
N2 C1 C11b C11a 83.7(5) ?
C12 C1 C11b C11a -155.6(4) ?
N2 C1 C12 C5 68.8(4) ?
C11b C1 C12 C5 -54.6(4) ?
O1 C3 C4 C13 -43.6(5) ?
N2 C3 C4 C13 138.4(4) ?
O1 C3 C4 C5 -171.4(4) ?
N2 C3 C4 C5 10.6(5) ?
C3 C4 C13 C14 -66.6(5) ?
C5 C4 C13 C14 64.7(5) ?
C12 C5 C4 C3 17.3(5) ?
C6 C5 C4 C3 -106.6(4) ?
C12 C5 C4 C13 -109.0(4) ?
C6 C5 C4 C13 127.2(4) ?
C6 C5 C12 C1 69.9(4) ?
C4 C5 C12 C1 -55.3(4) ?
C6a C6 C5 C12 -48.1(4) ?
S1 C6 C5 C12 70.3(4) ?
S2 C6 C5 C12 -173.8(3) ?
C6a C6 C5 C4 75.4(4) ?
S1 C6 C5 C4 -166.3(3) ?
S2 C6 C5 C4 -50.4(4) ?
C11b C6a C6 C5 15.5(5) ?
N7 C6a C6 C5 -171.5(4) ?
C11b C6a C6 S1 -105.1(4) ?
N7 C6a C6 S1 67.8(5) ?
C11b C6a C6 S2 136.5(3) ?
N7 C6a C6 S2 -50.6(5) ?
N7 C6a C11b C11A 1.4(4) ?
C6 C6a C11b C11A 175.6(4) ?
N7 C6a C11b C1 -178.0(3) ?
C6 C6a C11b C1 -3.9(6) ?
C11b C6a N7 C7a -1.0(4) ?
C6 C6a N7 C7a -174.8(4) ?
C11b C6a N7 C17 179.7(4) ?
C6 C6a N7 C17 5.9(6) ?
C8 C7a C11a C11 1.1(6) ?
N7 C7a C11a C11 -179.5(3) ?
C8 C7a C11a C11b -178.7(4) ?
N7 C7a C11a C11b 0.7(4) ?
C8 C7a N7 C6a 179.5(4) ?
C11a C7a N7 C6a 0.1(4) ?
C8 C7a N7 C17 -1.1(6) ?
C11a C7a N7 C17 179.5(3) ?
N7 C7a C8 C9 179.5(4) ?
C11a C7a C8 C9 -1.2(6) ?
C10 C9 C8 C7a 0.3(6) ?
C9 C10 C11 C11a -0.7(6) ?
C11 C10 C9 C8 0.6(6) ?
C11 C11a C11b C6a 178.9(4) ?
C7a C11a C11b C6a -1.3(4) ?
C11 C11a C11b C1 -1.7(7) ?
C7a C11a C11b C1 178.1(4) ?
C7a C11a C11 C10 -0.1(6) ?
C11b C11a C11 C10 179.6(4) ?
S2 C15 C16 S1 -47.6(5) yes
N2 C19 C20 O3 -66.5(5) ?
